data_7051214
loop_
_publ_author_name
'Bosch, Eric'
'Barnes, Charles L.'

_publ_section_title
;
 Crystal structure of kinetic and thermodynamic coordination networks
 formed between 3,3\^a&#x20AC;&#x00B2;-dipyridylethyne and copper
 bromide
;
_journal_issue 11
_journal_name_full 'New Journal of Chemistry'
_journal_page_first 1376
_journal_paper_doi 10.1039/b106221m
_journal_volume 25
_journal_year 2001
_chemical_formula_sum 'C12 H8 Br Cu N2'
_chemical_formula_weight 323.65
_space_group_IT_number 2
_symmetry_cell_setting triclinic
_symmetry_space_group_name_Hall '-P 1'
_symmetry_space_group_name_H-M 'P -1'
_atom_sites_solution_hydrogens geom
_atom_sites_solution_primary direct
_atom_sites_solution_secondary difmap
_audit_creation_method SHELXL-97
_cell_angle_alpha 84.667(3)
_cell_angle_beta 81.705(3)
_cell_angle_gamma 73.315(3)
_cell_formula_units_Z 2
_cell_length_a 7.2313(12)
_cell_length_b 8.9917(15)
_cell_length_c 9.4175(16)
_cell_measurement_reflns_used 2454
_cell_measurement_temperature 173(2)
_cell_measurement_theta_max 27.1
_cell_measurement_theta_min 2.4
_cell_volume 579.57(17)
_computing_cell_refinement 'SMART (Bruker, 1998)'
_computing_data_collection 'SMART (Bruker, 1998)'
_computing_data_reduction 'SAINT (Bruker, 1998)'
_computing_molecular_graphics 'ORTEP-III (Burnett & Johnson, 1996)'
_computing_publication_material 'CIFTAB (Sheldrick, 1997)'
_computing_structure_refinement 'SHELXL-97 (Sheldrick, 1997)'
_computing_structure_solution 'SHELXS-97 (Sheldrick, 1997)'
_diffrn_ambient_temperature 173(2)
_diffrn_measured_fraction_theta_full 0.974
_diffrn_measured_fraction_theta_max 0.974
_diffrn_measurement_device_type 'Bruker SMART CCD area detector'
_diffrn_measurement_method 'omega scans'
_diffrn_radiation_monochromator graphite
_diffrn_radiation_source 'fine-focus sealed tube'
_diffrn_radiation_type MoK\a
_diffrn_radiation_wavelength 0.71073
_diffrn_reflns_av_R_equivalents 0.0244
_diffrn_reflns_av_sigmaI/netI 0.0316
_diffrn_reflns_limit_h_max 9
_diffrn_reflns_limit_h_min -9
_diffrn_reflns_limit_k_max 11
_diffrn_reflns_limit_k_min -11
_diffrn_reflns_limit_l_max 11
_diffrn_reflns_limit_l_min -12
_diffrn_reflns_number 4124
_diffrn_reflns_theta_full 27.13
_diffrn_reflns_theta_max 27.13
_diffrn_reflns_theta_min 2.19
_diffrn_standards_decay_% 0.0
_exptl_absorpt_coefficient_mu 5.301
_exptl_absorpt_correction_T_max 0.49
_exptl_absorpt_correction_T_min 0.26
_exptl_absorpt_correction_type multi-scan
_exptl_absorpt_process_details
;
Data were corrected for decay and absorption using the program SADABS 
based on the method of R.H. Blessing (Acta Cryst. A51, 33-38, 1995).
;
_exptl_crystal_colour yellow
_exptl_crystal_density_diffrn 1.855
_exptl_crystal_density_method 'not measured'
_exptl_crystal_description plate
_exptl_crystal_F_000 316
_exptl_crystal_size_max 0.35
_exptl_crystal_size_mid 0.25
_exptl_crystal_size_min 0.15
_refine_diff_density_max 1.080
_refine_diff_density_min -1.607
_refine_diff_density_rms 0.153
_refine_ls_extinction_coef 0.004(3)
_refine_ls_extinction_expression Fc^*^=kFc[1+0.001xFc^2^\l^3^/sin(2\q)]^-1/4^
_refine_ls_extinction_method SHELXL
_refine_ls_goodness_of_fit_ref 1.032
_refine_ls_hydrogen_treatment mixed
_refine_ls_matrix_type full
_refine_ls_number_parameters 146
_refine_ls_number_reflns 2504
_refine_ls_number_restraints 0
_refine_ls_restrained_S_all 1.032
_refine_ls_R_factor_all 0.0566
_refine_ls_R_factor_gt 0.0462
_refine_ls_shift/su_max 0.001
_refine_ls_shift/su_mean 0.000
_refine_ls_structure_factor_coef Fsqd
_refine_ls_weighting_details 'calc w=1/[\s^2^(Fo^2^)+(0.0888P)^2^+0.0000P] where P=(Fo^2^+2Fc^2^)/3'
_refine_ls_weighting_scheme calc
_refine_ls_wR_factor_gt 0.1178
_refine_ls_wR_factor_ref 0.1246
_reflns_number_gt 2057
_reflns_number_total 2504
_reflns_threshold_expression >2sigma(I)
_cod_data_source_file b106221m.txt
_cod_data_source_block CuBrL33y
_cod_original_sg_symbol_H-M P-1
_cod_database_code 7051214

loop_
_symmetry_equiv_pos_as_xyz
'x, y, z'
'-x, -y, -z'

loop_
_atom_site_label
_atom_site_type_symbol
_atom_site_fract_x
_atom_site_fract_y
_atom_site_fract_z
_atom_site_U_iso_or_equiv
_atom_site_adp_type
_atom_site_occupancy
_atom_site_symmetry_multiplicity
_atom_site_calc_flag
_atom_site_refinement_flags
_atom_site_disorder_assembly
_atom_site_disorder_group
Br1 Br 0.20574(6) 0.62500(5) 0.46200(5) 0.03398(19) Uani 1 1 d . . .
Cu1 Cu 0.13903(7) 0.37328(7) 0.55629(5) 0.0338(2) Uani 1 1 d . . .
N1 N 0.1571(4) 0.3501(4) 0.7697(3) 0.0249(7) Uani 1 1 d . . .
N2 N -0.6887(5) 0.2074(4) 1.4260(3) 0.0292(7) Uani 1 1 d . . .
C1 C 0.2930(5) 0.3891(4) 0.8281(4) 0.0269(8) Uani 1 1 d . . .
H1 H 0.3858 0.4294 0.7669 0.032 Uiso 1 1 calc R . .
C2 C 0.3036(6) 0.3732(5) 0.9741(5) 0.0306(9) Uani 1 1 d . . .
H2 H 0.4036 0.4008 1.0115 0.037 Uiso 1 1 calc R . .
C3 C 0.1682(6) 0.3167(5) 1.0665(4) 0.0283(8) Uani 1 1 d . . .
H3 H 0.1708 0.3082 1.1675 0.034 Uiso 1 1 calc R . .
C4 C 0.0281(5) 0.2729(4) 1.0054(4) 0.0244(8) Uani 1 1 d . . .
C5 C 0.0291(5) 0.2917(4) 0.8576(4) 0.0255(8) Uani 1 1 d . . .
H5 H -0.0661 0.2615 0.8163 0.031 Uiso 1 1 calc R . .
C6 C -0.1220(6) 0.2160(5) 1.0922(4) 0.0266(8) Uani 1 1 d . . .
C7 C -0.2516(5) 0.1756(5) 1.1601(4) 0.0274(8) Uani 1 1 d . . .
C8 C -0.4164(5) 0.1355(5) 1.2430(4) 0.0265(8) Uani 1 1 d . . .
C9 C -0.5273(5) 0.2320(5) 1.3499(4) 0.0267(8) Uani 1 1 d . . .
H9 H -0.4870 0.3188 1.3698 0.032 Uiso 1 1 calc R . .
C10 C -0.4743(6) 0.0078(5) 1.2170(5) 0.0363(10) Uani 1 1 d . . .
H10 H -0.4037 -0.0592 1.1434 0.044 Uiso 1 1 calc R . .
C11 C -0.6351(7) -0.0216(5) 1.2988(5) 0.0400(11) Uani 1 1 d . . .
H11 H -0.6749 -0.1104 1.2845 0.048 Uiso 1 1 calc R . .
C12 C -0.7373(6) 0.0810(5) 1.4020(5) 0.0338(10) Uani 1 1 d . . .
H12 H -0.8477 0.0601 1.4586 0.041 Uiso 1 1 calc R . .

loop_
_atom_site_aniso_label
_atom_site_aniso_U_11
_atom_site_aniso_U_22
_atom_site_aniso_U_33
_atom_site_aniso_U_23
_atom_site_aniso_U_13
_atom_site_aniso_U_12
Br1 0.0256(2) 0.0449(3) 0.0373(3) 0.00621(18) -0.00543(17) -0.02076(19)
Cu1 0.0294(3) 0.0515(4) 0.0233(3) -0.0032(2) 0.0056(2) -0.0196(2)
N1 0.0211(14) 0.0297(17) 0.0230(16) -0.0020(13) 0.0027(12) -0.0083(13)
N2 0.0242(16) 0.044(2) 0.0205(16) 0.0011(14) 0.0010(13) -0.0140(15)
C1 0.0230(18) 0.0241(19) 0.034(2) 0.0013(16) 0.0007(16) -0.0096(15)
C2 0.0283(19) 0.029(2) 0.038(2) 0.0026(17) -0.0094(17) -0.0127(17)
C3 0.0284(19) 0.031(2) 0.025(2) 0.0011(16) -0.0040(16) -0.0087(16)
C4 0.0196(16) 0.0252(18) 0.0259(19) -0.0007(15) 0.0020(14) -0.0050(14)
C5 0.0187(16) 0.034(2) 0.0242(19) -0.0054(16) 0.0015(14) -0.0095(16)
C6 0.0235(18) 0.031(2) 0.0230(19) -0.0011(15) -0.0005(15) -0.0054(15)
C7 0.0224(18) 0.034(2) 0.0222(19) 0.0012(16) -0.0005(15) -0.0046(16)
C8 0.0178(16) 0.033(2) 0.027(2) 0.0065(16) -0.0008(15) -0.0076(15)
C9 0.0225(17) 0.039(2) 0.0235(19) 0.0002(16) -0.0039(15) -0.0157(16)
C10 0.033(2) 0.029(2) 0.042(2) -0.0032(18) 0.0066(19) -0.0041(17)
C11 0.036(2) 0.027(2) 0.057(3) -0.0022(19) 0.004(2) -0.0139(18)
C12 0.0271(19) 0.038(2) 0.036(2) 0.0071(18) 0.0035(17) -0.0164(18)

loop_
_atom_type_symbol
_atom_type_description
_atom_type_scat_dispersion_real
_atom_type_scat_dispersion_imag
_atom_type_scat_source
C C 0.0033 0.0016 'International Tables Vol C Tables 4.2.6.8 and 6.1.1.4'
H H 0.0000 0.0000 'International Tables Vol C Tables 4.2.6.8 and 6.1.1.4'
N N 0.0061 0.0033 'International Tables Vol C Tables 4.2.6.8 and 6.1.1.4'
Cu Cu 0.3201 1.2651 'International Tables Vol C Tables 4.2.6.8 and 6.1.1.4'
Br Br -0.2901 2.4595 'International Tables Vol C Tables 4.2.6.8 and 6.1.1.4'

loop_
_geom_angle_atom_site_label_1
_geom_angle_atom_site_label_2
_geom_angle_atom_site_label_3
_geom_angle
_geom_angle_site_symmetry_1
_geom_angle_site_symmetry_3
_geom_angle_publ_flag
Cu1 Br1 Cu1 68.01(2) . 2_566 ?
N1 Cu1 N2 119.86(13) . 1_654 ?
N1 Cu1 Br1 108.13(9) . . ?
N2 Cu1 Br1 106.73(10) 1_654 . ?
N1 Cu1 Br1 104.16(9) . 2_566 ?
N2 Cu1 Br1 106.03(10) 1_654 2_566 ?
Br1 Cu1 Br1 111.99(2) . 2_566 ?
N1 Cu1 Cu1 119.78(9) . 2_566 ?
N2 Cu1 Cu1 120.27(10) 1_654 2_566 ?
Br1 Cu1 Cu1 56.24(2) . 2_566 ?
Br1 Cu1 Cu1 55.75(2) 2_566 2_566 ?
C1 N1 C5 117.9(3) . . ?
C1 N1 Cu1 122.9(3) . . ?
C5 N1 Cu1 119.2(3) . . ?
C12 N2 C9 117.8(4) . . ?
C12 N2 Cu1 122.8(3) . 1_456 ?
C9 N2 Cu1 119.0(3) . 1_456 ?
N1 C1 C2 122.4(3) . . ?
C1 C2 C3 120.1(4) . . ?
C2 C3 C4 117.6(4) . . ?
C5 C4 C3 118.4(3) . . ?
C5 C4 C6 119.5(4) . . ?
C3 C4 C6 122.0(4) . . ?
N1 C5 C4 123.6(4) . . ?
C7 C6 C4 176.6(4) . . ?
C6 C7 C8 176.7(4) . . ?
C10 C8 C9 118.1(3) . . ?
C10 C8 C7 122.7(4) . . ?
C9 C8 C7 119.2(4) . . ?
N2 C9 C8 122.7(4) . . ?
C11 C10 C8 119.4(4) . . ?
C10 C11 C12 118.6(4) . . ?
N2 C12 C11 123.3(4) . . ?

loop_
_geom_bond_atom_site_label_1
_geom_bond_atom_site_label_2
_geom_bond_distance
_geom_bond_site_symmetry_2
_geom_bond_publ_flag
Br1 Cu1 2.5048(7) . ?
Br1 Cu1 2.5193(8) 2_566 ?
Cu1 N1 2.020(3) . ?
Cu1 N2 2.028(3) 1_654 ?
Cu1 Br1 2.5193(8) 2_566 ?
Cu1 Cu1 2.8098(12) 2_566 ?
N1 C1 1.335(5) . ?
N1 C5 1.339(5) . ?
N2 C12 1.329(5) . ?
N2 C9 1.342(5) . ?
N2 Cu1 2.028(3) 1_456 ?
C1 C2 1.380(6) . ?
C2 C3 1.389(5) . ?
C3 C4 1.397(6) . ?
C4 C5 1.386(5) . ?
C4 C6 1.446(5) . ?
C6 C7 1.183(5) . ?
C7 C8 1.444(5) . ?
C8 C10 1.383(6) . ?
C8 C9 1.393(6) . ?
C10 C11 1.376(6) . ?
C11 C12 1.382(6) . ?

loop_
_geom_torsion_atom_site_label_1
_geom_torsion_atom_site_label_2
_geom_torsion_atom_site_label_3
_geom_torsion_atom_site_label_4
_geom_torsion
_geom_torsion_site_symmetry_1
_geom_torsion_site_symmetry_2
_geom_torsion_site_symmetry_3
_geom_torsion_site_symmetry_4
_geom_torsion_publ_flag
Cu1 Br1 Cu1 N1 -114.19(10) 2_566 . . . ?
Cu1 Br1 Cu1 N2 115.61(11) 2_566 . . 1_654 ?
Cu1 Br1 Cu1 Br1 0.0 2_566 . . 2_566 ?
N2 Cu1 N1 C1 82.1(3) 1_654 . . . ?
Br1 Cu1 N1 C1 -40.4(3) . . . . ?
Br1 Cu1 N1 C1 -159.7(3) 2_566 . . . ?
Cu1 Cu1 N1 C1 -101.3(3) 2_566 . . . ?
N2 Cu1 N1 C5 -97.2(3) 1_654 . . . ?
Br1 Cu1 N1 C5 140.3(3) . . . . ?
Br1 Cu1 N1 C5 21.0(3) 2_566 . . . ?
Cu1 Cu1 N1 C5 79.4(3) 2_566 . . . ?
C5 N1 C1 C2 -0.8(5) . . . . ?
Cu1 N1 C1 C2 179.8(3) . . . . ?
N1 C1 C2 C3 -0.9(6) . . . . ?
C1 C2 C3 C4 2.1(6) . . . . ?
C2 C3 C4 C5 -1.5(5) . . . . ?
C2 C3 C4 C6 -178.6(4) . . . . ?
C1 N1 C5 C4 1.4(6) . . . . ?
Cu1 N1 C5 C4 -179.2(3) . . . . ?
C3 C4 C5 N1 -0.2(6) . . . . ?
C6 C4 C5 N1 176.9(4) . . . . ?
C5 C4 C6 C7 -56(8) . . . . ?
C3 C4 C6 C7 121(8) . . . . ?
C4 C6 C7 C8 -30(14) . . . . ?
C6 C7 C8 C10 138(8) . . . . ?
C6 C7 C8 C9 -40(8) . . . . ?
C12 N2 C9 C8 3.5(6) . . . . ?
Cu1 N2 C9 C8 -170.5(3) 1_456 . . . ?
C10 C8 C9 N2 -1.3(6) . . . . ?
C7 C8 C9 N2 176.2(4) . . . . ?
C9 C8 C10 C11 -1.4(7) . . . . ?
C7 C8 C10 C11 -178.8(4) . . . . ?
C8 C10 C11 C12 1.9(7) . . . . ?
C9 N2 C12 C11 -3.0(6) . . . . ?
Cu1 N2 C12 C11 170.7(3) 1_456 . . . ?
C10 C11 C12 N2 0.4(7) . . . . ?
